data_7008414
loop_
_publ_author_name
'Ottenwaelder, Xavier'
'Aukauloo, Ally'
'Journaux, Yves'
'Carrasco, Rosa'
'Cano, Joan'
'Cervera, Beatriz'
'Castro, Isabel'
'Curreli, Simona'
'Mu\~noz, M Carmen'
'Rosell\'o, Antonio L'
'Soto, Bernardino'
'Ruiz-Garc\'ia, Rafael'

_publ_section_title
;
 Synthesis, structure, spectroscopy and redox chemistry of
 square-planar nickel(II) complexes with tetradentate
 o-phenylenedioxamidates and related ligands.
;
_journal_issue 15
_journal_name_full 'Dalton transactions (Cambridge, England : 2003)'
_journal_page_first 2516
_journal_page_last 2526
_journal_paper_doi 10.1039/b502478a
_journal_year 2005
_chemical_formula_sum 'C60 H50 N4 Ni O4 P2'
_chemical_formula_weight 1011.69
_space_group_IT_number 14
_symmetry_cell_setting monoclinic
_symmetry_space_group_name_Hall '-P 2ybc'
_symmetry_space_group_name_H-M 'P 1 21/c 1'
_atom_sites_solution_hydrogens geom
_atom_sites_solution_primary direct
_atom_sites_solution_secondary difmap
_audit_creation_method SHELXL-97
_cell_angle_alpha 90.00
_cell_angle_beta 124.3430(10)
_cell_angle_gamma 90.00
_cell_formula_units_Z 2
_cell_length_a 10.4900(2)
_cell_length_b 16.9640(3)
_cell_length_c 16.4720(3)
_cell_measurement_reflns_used 25
_cell_measurement_temperature 293(2)
_cell_measurement_theta_max 20
_cell_measurement_theta_min 12
_cell_volume 2420.24(8)
_computing_structure_refinement 'SHELXL-97 (Sheldrick, 1997)'
_diffrn_ambient_temperature 293(2)
_diffrn_measured_fraction_theta_full 0.987
_diffrn_measured_fraction_theta_max 0.987
_diffrn_radiation_monochromator graphite
_diffrn_radiation_source 'fine-focus sealed tube'
_diffrn_radiation_type MoK\a
_diffrn_radiation_wavelength 0.71073
_diffrn_reflns_av_R_equivalents 0.0201
_diffrn_reflns_av_sigmaI/netI 0.0307
_diffrn_reflns_limit_h_max 13
_diffrn_reflns_limit_h_min -13
_diffrn_reflns_limit_k_max 22
_diffrn_reflns_limit_k_min -22
_diffrn_reflns_limit_l_max 21
_diffrn_reflns_limit_l_min -21
_diffrn_reflns_number 10532
_diffrn_reflns_theta_full 27.52
_diffrn_reflns_theta_max 27.52
_diffrn_reflns_theta_min 2.35
_exptl_absorpt_coefficient_mu 0.522
_exptl_absorpt_correction_type none
_exptl_crystal_density_diffrn 1.388
_exptl_crystal_density_method 'not measured'
_exptl_crystal_description prismatic
_exptl_crystal_F_000 1056
_exptl_crystal_size_max 0.09
_exptl_crystal_size_mid 0.08
_exptl_crystal_size_min 0.04
_refine_diff_density_max 1.150
_refine_diff_density_min -1.022
_refine_diff_density_rms 0.080
_refine_ls_extinction_method none
_refine_ls_goodness_of_fit_ref 0.853
_refine_ls_hydrogen_treatment mixed
_refine_ls_matrix_type full
_refine_ls_number_parameters 377
_refine_ls_number_reflns 5497
_refine_ls_number_restraints 1
_refine_ls_restrained_S_all 0.857
_refine_ls_R_factor_all 0.0925
_refine_ls_R_factor_gt 0.0691
_refine_ls_shift/su_max 0.046
_refine_ls_shift/su_mean 0.008
_refine_ls_structure_factor_coef Fsqd
_refine_ls_weighting_details 'calc w=1/[\s^2^(Fo^2^)+(0.1850P)^2^+3.6528P] where P=(Fo^2^+2Fc^2^)/3'
_refine_ls_weighting_scheme calc
_refine_ls_wR_factor_gt 0.2051
_refine_ls_wR_factor_ref 0.2445
_reflns_number_gt 4113
_reflns_number_total 5497
_reflns_threshold_expression >2sigma(I)
_cod_data_source_file b502478a.txt
_cod_data_source_block ja356
_cod_original_sg_symbol_H-M P21/c
_cod_database_code 7008414

loop_
_symmetry_equiv_pos_as_xyz
'x, y, z'
'-x, y+1/2, -z+1/2'
'-x, -y, -z'
'x, -y-1/2, z-1/2'

loop_
_atom_site_label
_atom_site_type_symbol
_atom_site_fract_x
_atom_site_fract_y
_atom_site_fract_z
_atom_site_U_iso_or_equiv
_atom_site_adp_type
_atom_site_occupancy
_atom_site_symmetry_multiplicity
_atom_site_calc_flag
_atom_site_refinement_flags
_atom_site_disorder_assembly
_atom_site_disorder_group
Ni Ni 1.08300(11) -0.00754(5) 1.00350(6) 0.0455(3) Uani 0.50 1 d P . .
N1A N 0.8961(9) -0.0579(3) 0.9504(4) 0.0465(14) Uani 0.50 1 d P . .
N2A N 1.1345(8) -0.0985(4) 0.9639(5) 0.0499(15) Uani 0.50 1 d P . .
N2B N 1.2502(9) 0.0624(4) 1.0601(5) 0.066(2) Uani 0.50 1 d PD . .
N1B N 1.0048(9) -0.0717(3) 0.9671(4) 0.0511(15) Uani 0.50 1 d P . .
O1A O 0.7639(8) -0.1747(4) 0.8743(4) 0.0514(12) Uani 0.50 1 d P . .
O2A O 1.0224(7) -0.2115(3) 0.8732(4) 0.0532(13) Uani 0.50 1 d P . .
O1B O 0.9481(11) -0.1915(4) 0.8866(5) 0.080(2) Uani 0.50 1 d P . .
O2B O 0.6635(13) -0.1812(4) 0.8631(5) 0.087(3) Uani 0.50 1 d P . .
C1 C 0.8923(7) -0.1316(2) 0.9132(3) 0.0651(14) Uani 1 1 d . . .
C2A C 1.0201(9) -0.1500(4) 0.9133(5) 0.0438(16) Uani 0.50 1 d P . .
C2B C 0.7564(11) -0.1288(6) 0.9036(5) 0.057(2) Uani 0.50 1 d P . .
C3A C 1.2178(6) 0.0152(3) 1.0435(3) 0.0466(16) Uani 0.50 1 d PG . .
C3B C 1.1630(5) -0.0576(3) 0.9980(3) 0.056(2) Uani 0.50 1 d PG . .
C4AB C 1.3693(6) 0.0370(2) 1.0816(4) 0.123(3) Uani 1 1 d GD . .
C4BA C 1.2598(7) -0.10859(19) 0.9905(4) 0.109(2) Uani 1 1 d G . .
C5A C 1.4660(5) -0.0139(3) 1.0741(5) 0.080(3) Uani 0.50 1 d PG . .
C5B C 1.4113(7) -0.0867(3) 1.0286(5) 0.094(4) Uani 0.50 1 d PG . .
P P 0.70306(8) 0.08536(5) 0.44969(5) 0.0340(2) Uani 1 1 d . . .
C8 C 0.5591(3) 0.14736(18) 0.4434(2) 0.0357(6) Uani 1 1 d . . .
C9 C 0.5715(4) 0.1719(2) 0.5282(2) 0.0435(7) Uani 1 1 d . . .
H9 H 0.6541 0.1551 0.5896 0.074(3) Uiso 1 1 calc R . .
C10 C 0.4605(4) 0.2214(2) 0.5209(3) 0.0504(8) Uani 1 1 d . . .
H10 H 0.4711 0.2401 0.5775 0.074(3) Uiso 1 1 calc R . .
C11 C 0.3338(4) 0.2429(2) 0.4294(3) 0.0525(9) Uani 1 1 d . . .
H11 H 0.2565 0.2738 0.4246 0.074(3) Uiso 1 1 calc R . .
C12 C 0.3214(4) 0.2189(2) 0.3451(3) 0.0510(8) Uani 1 1 d . . .
H12 H 0.2364 0.2341 0.2838 0.074(3) Uiso 1 1 calc R . .
C13 C 0.4338(4) 0.1727(2) 0.3514(2) 0.0424(7) Uani 1 1 d . . .
H13 H 0.4269 0.1582 0.2946 0.074(3) Uiso 1 1 calc R . .
C14 C 0.8459(3) 0.0655(2) 0.5774(2) 0.0378(7) Uani 1 1 d . . .
C15 C 0.9780(4) 0.11040(19) 0.6312(2) 0.0413(7) Uani 1 1 d . . .
H15 H 1.0005 0.1485 0.6003 0.074(3) Uiso 1 1 calc R . .
C16 C 1.0776(5) 0.0981(2) 0.7322(3) 0.0532(9) Uani 1 1 d . . .
H16 H 1.1687 0.1269 0.7687 0.074(3) Uiso 1 1 calc R . .
C17 C 1.0420(5) 0.0438(3) 0.7780(3) 0.0598(10) Uani 1 1 d . . .
H17 H 1.1068 0.0373 0.8458 0.074(3) Uiso 1 1 calc R . .
C18 C 0.9108(5) -0.0011(3) 0.7240(3) 0.0699(14) Uani 1 1 d . . .
H18 H 0.8885 -0.0385 0.7555 0.074(3) Uiso 1 1 calc R . .
C19 C 0.8118(4) 0.0084(3) 0.6236(3) 0.0591(11) Uani 1 1 d . . .
H19 H 0.7238 -0.0226 0.5873 0.074(3) Uiso 1 1 calc R . .
C20 C 0.7807(3) 0.13664(18) 0.3910(2) 0.0341(6) Uani 1 1 d . . .
C21 C 0.7946(5) 0.1000(2) 0.3213(3) 0.0565(10) Uani 1 1 d . . .
H21 H 0.7679 0.0472 0.3058 0.074(3) Uiso 1 1 calc R . .
C22 C 0.8480(6) 0.1421(3) 0.2749(4) 0.0699(13) Uani 1 1 d . . .
H22 H 0.8557 0.1176 0.2273 0.074(3) Uiso 1 1 calc R . .
C23 C 0.8906(4) 0.2205(2) 0.2981(3) 0.0529(9) Uani 1 1 d . . .
H23 H 0.9271 0.2484 0.2666 0.074(3) Uiso 1 1 calc R . .
C24 C 0.8787(4) 0.2560(2) 0.3672(3) 0.0514(9) Uani 1 1 d . . .
H24 H 0.9090 0.3083 0.3839 0.074(3) Uiso 1 1 calc R . .
C25 C 0.8216(4) 0.2152(2) 0.4136(2) 0.0465(8) Uani 1 1 d . . .
H25 H 0.8110 0.2406 0.4595 0.074(3) Uiso 1 1 calc R . .
C26 C 0.6276(4) -0.00702(19) 0.3877(3) 0.0410(7) Uani 1 1 d . . .
C27 C 0.4740(4) -0.0157(2) 0.3106(3) 0.0504(8) Uani 1 1 d . . .
H27 H 0.4045 0.0253 0.2943 0.074(3) Uiso 1 1 calc R . .
C28 C 0.4240(6) -0.0858(2) 0.2580(3) 0.0633(11) Uani 1 1 d . . .
H28 H 0.3209 -0.0918 0.2065 0.074(3) Uiso 1 1 calc R . .
C29 C 0.5251(6) -0.1455(2) 0.2813(4) 0.0629(11) Uani 1 1 d . . .
H29 H 0.4904 -0.1918 0.2447 0.074(3) Uiso 1 1 calc R . .
C30 C 0.6774(5) -0.1392(2) 0.3580(4) 0.0625(11) Uani 1 1 d . . .
H30 H 0.7450 -0.1811 0.3740 0.074(3) Uiso 1 1 calc R . .
C31 C 0.7291(4) -0.0696(2) 0.4112(3) 0.0548(9) Uani 1 1 d . . .
H31 H 0.8324 -0.0645 0.4630 0.074(3) Uiso 1 1 calc R . .

loop_
_atom_site_aniso_label
_atom_site_aniso_U_11
_atom_site_aniso_U_22
_atom_site_aniso_U_33
_atom_site_aniso_U_23
_atom_site_aniso_U_13
_atom_site_aniso_U_12
Ni 0.0643(6) 0.0260(4) 0.0289(4) 0.0001(3) 0.0159(4) -0.0063(4)
N1A 0.069(4) 0.027(3) 0.033(3) -0.004(2) 0.023(3) -0.005(3)
N2A 0.050(3) 0.036(3) 0.044(3) 0.012(3) 0.015(3) -0.002(3)
N1B 0.076(5) 0.027(3) 0.040(3) -0.002(2) 0.026(3) -0.007(3)
N2B 0.085(5) 0.038(4) 0.034(3) -0.001(3) 0.009(3) -0.010(4)
O1A 0.066(4) 0.040(3) 0.042(3) -0.011(2) 0.027(3) -0.010(3)
O2A 0.070(4) 0.036(3) 0.040(3) 0.000(2) 0.023(3) 0.002(2)
O1B 0.121(7) 0.051(4) 0.049(4) -0.007(3) 0.036(4) 0.009(4)
O2B 0.141(7) 0.062(4) 0.060(4) -0.022(3) 0.058(5) -0.055(5)
C1 0.118(4) 0.0274(17) 0.0325(17) -0.0044(13) 0.032(2) -0.017(2)
C2A 0.055(4) 0.026(3) 0.028(3) 0.004(2) 0.010(3) -0.009(3)
C2B 0.080(6) 0.050(5) 0.027(3) 0.002(3) 0.021(4) -0.022(4)
C3A 0.061(4) 0.039(4) 0.028(3) -0.005(3) 0.018(3) -0.001(3)
C3B 0.119(7) 0.011(3) 0.042(4) 0.005(3) 0.047(4) 0.014(4)
C4AB 0.155(7) 0.096(5) 0.064(3) -0.017(3) 0.028(4) 0.024(5)
C4BA 0.146(7) 0.067(4) 0.081(4) 0.028(3) 0.044(4) -0.019(4)
C5A 0.106(8) 0.068(6) 0.099(8) 0.009(5) 0.078(7) 0.014(5)
C5B 0.166(13) 0.058(6) 0.114(9) 0.012(6) 0.112(10) 0.031(7)
P 0.0336(4) 0.0374(4) 0.0313(4) 0.0032(3) 0.0185(3) 0.0003(3)
C8 0.0345(14) 0.0368(15) 0.0351(15) 0.0043(12) 0.0192(12) 0.0001(12)
C9 0.0425(16) 0.054(2) 0.0371(16) 0.0066(14) 0.0242(14) 0.0048(14)
C10 0.058(2) 0.055(2) 0.0512(19) 0.0041(16) 0.0393(17) 0.0052(17)
C11 0.0477(18) 0.047(2) 0.066(2) 0.0072(17) 0.0343(17) 0.0100(15)
C12 0.0411(17) 0.0442(19) 0.0501(19) 0.0042(15) 0.0150(15) 0.0047(14)
C13 0.0424(16) 0.0380(16) 0.0379(16) 0.0046(13) 0.0173(13) 0.0021(13)
C14 0.0345(14) 0.0464(17) 0.0346(14) 0.0066(13) 0.0207(12) 0.0055(12)
C15 0.0500(17) 0.0328(15) 0.0366(16) 0.0022(12) 0.0217(14) 0.0028(13)
C16 0.059(2) 0.0439(19) 0.0380(17) -0.0016(15) 0.0158(15) -0.0004(16)
C17 0.064(2) 0.077(3) 0.0341(17) 0.0131(18) 0.0246(16) 0.017(2)
C17 0.064(2) 0.077(3) 0.0341(17) 0.0131(18) 0.0246(16) 0.017(2)
C18 0.054(2) 0.100(4) 0.052(2) 0.039(2) 0.0279(19) 0.009(2)
C19 0.0419(18) 0.078(3) 0.052(2) 0.0260(19) 0.0231(16) 0.0000(17)
C20 0.0316(13) 0.0398(16) 0.0302(13) 0.0035(11) 0.0170(11) 0.0005(11)
C21 0.091(3) 0.0405(19) 0.062(2) -0.0002(16) 0.057(2) -0.0001(18)
C22 0.114(4) 0.058(3) 0.077(3) 0.003(2) 0.078(3) 0.005(2)
C23 0.055(2) 0.060(2) 0.052(2) 0.0177(17) 0.0345(17) 0.0031(17)
C24 0.058(2) 0.050(2) 0.0430(18) -0.0001(15) 0.0263(16) -0.0147(16)
C25 0.058(2) 0.0468(19) 0.0394(16) -0.0062(14) 0.0302(15) -0.0111(15)
C26 0.0474(17) 0.0380(16) 0.0430(17) 0.0014(13) 0.0288(14) -0.0031(13)
C27 0.055(2) 0.0435(19) 0.0405(17) -0.0024(14) 0.0195(15) -0.0026(15)
C28 0.075(3) 0.050(2) 0.046(2) -0.0075(17) 0.0223(19) -0.0126(19)
C29 0.090(3) 0.043(2) 0.070(3) -0.0103(19) 0.053(2) -0.016(2)
C30 0.068(3) 0.0393(19) 0.101(3) -0.001(2) 0.060(3) -0.0030(18)
C31 0.0462(19) 0.0396(18) 0.080(3) 0.0035(18) 0.0363(19) -0.0003(15)

loop_
_atom_type_symbol
_atom_type_description
_atom_type_scat_dispersion_real
_atom_type_scat_dispersion_imag
_atom_type_scat_source
C C 0.0033 0.0016 'International Tables Vol C Tables 4.2.6.8 and 6.1.1.4'
H H 0.0000 0.0000 'International Tables Vol C Tables 4.2.6.8 and 6.1.1.4'
N N 0.0061 0.0033 'International Tables Vol C Tables 4.2.6.8 and 6.1.1.4'
O O 0.0106 0.0060 'International Tables Vol C Tables 4.2.6.8 and 6.1.1.4'
P P 0.1023 0.0942 'International Tables Vol C Tables 4.2.6.8 and 6.1.1.4'
Ni Ni 0.3393 1.1124 'International Tables Vol C Tables 4.2.6.8 and 6.1.1.4'

loop_
_geom_angle_atom_site_label_1
_geom_angle_atom_site_label_2
_geom_angle_atom_site_label_3
_geom_angle
_geom_angle_site_symmetry_1
_geom_angle_site_symmetry_3
_geom_angle_publ_flag
N1A Ni N2A 83.8(3) . . ?
N1A Ni N2B 167.3(3) . . ?
N2B Ni N2A 108.8(3) . . ?
N1A Ni N1B 84.7(3) . . ?
N2B Ni N1B 82.7(3) . . ?
N2A Ni N1B 168.4(3) . . ?
N1A C1 C2A 114.8(6) . . ?
N2A C2A C1 112.7(7) . . ?
N2B C2B C1 107.8(7) . 3_757 ?
O1A C1 N1A 118.5(6) . . ?
O1A C1 C2A 126.4(5) . . ?
O1B C1 N1B 112.1(7) . . ?
O2A C2A N2A 127.1(8) . . ?
O2A C2A C1 120.1(7) . . ?
O2B C2B N2B 131.4(12) . . ?
O2B C2B C1 120.8(11) . 3_757 ?
C1 N1A Ni 112.7(5) . . ?
C1 N1A C3A 131.7(6) . . ?
C1 N1B Ni 108.8(6) 3_757 . ?
C2B N2B Ni 120.2(7) . . ?
C2A N2A Ni 115.1(6) . . ?
C2B C1 O1B 127.5(7) . . ?
C2B C1 N1B 120.0(6) . . ?
C3A C3B N1B 112.1(4) . . ?
C3A N1A Ni 112.6(4) . . ?
C3B N1B Ni 115.4(4) . . ?
C3B C3A C4AB 120.0 . . ?
C3B C3A N1A 112.1(4) . . ?
C3B C4BA C4B 120.0 . . ?
C4AB C5A C4B 120.0 . . ?
C4AB C3A N1A 127.8(4) . . ?
C4AB N2B Ni 117.2(5) 3_757 . ?
C4AB N2B C2B 120.3(7) 3_757 . ?
C4BA N2A C2A 125.4(7) 3_757 . ?
C4BA N2A Ni 119.2(5) 3_757 . ?
C4BA C3B C3A 120.0 . . ?
C4BA C3B N1B 127.8(4) . . ?
C5A C4B C4BA 120.0 . . ?
C5A C4AB C3A 120.0 . . ?
C8 C9 C10 119.8(3) . . ?
C8 C9 H9 120.1 . . ?
C8 C13 H13 120.0 . . ?
C9 C8 C13 119.6(3) . . ?
C9 C8 P 121.2(2) . . ?
C9 C10 C11 119.9(3) . . ?
C9 C10 H10 120.1 . . ?
C10 C9 H9 120.1 . . ?
C10 C11 H11 119.8 . . ?
C11 C10 H10 120.1 . . ?
C11 C12 H12 119.9 . . ?
C12 C11 C10 120.4(3) . . ?
C12 C11 H11 119.8 . . ?
C12 C13 C8 120.0(3) . . ?
C12 C13 H13 120.0 . . ?
C13 C8 P 119.2(2) . . ?
C13 C12 C11 120.3(3) . . ?
C13 C12 H12 119.9 . . ?
C14 P C20 112.84(14) . . ?
C14 C15 C16 119.3(3) . . ?
C14 C15 H15 120.4 . . ?
C14 P C8 107.21(14) . . ?
C14 C19 H19 120.6 . . ?
C15 C14 P 121.4(2) . . ?
C15 C14 C19 120.5(3) . . ?
C15 C16 H16 119.8 . . ?
C16 C15 H15 120.4 . . ?
C16 C17 C18 120.1(3) . . ?
C16 C17 H17 119.9 . . ?
C17 C16 C15 120.3(4) . . ?
C17 C16 H16 119.9 . . ?
C17 C18 C19 121.0(4) . . ?
C17 C18 H18 119.5 . . ?
C18 C17 H17 119.9 . . ?
C18 C19 C14 118.9(4) . . ?
C18 C19 H19 120.6 . . ?
C19 C14 P 117.8(3) . . ?
C19 C18 H18 119.5 . . ?
C20 P C8 107.85(14) . . ?
C20 C21 H21 120.2 . . ?
C20 C25 H25 120.1 . . ?
C21 C20 P 121.3(3) . . ?
C21 C22 C23 121.0(4) . . ?
C21 C22 H22 119.5 . . ?
C22 C21 C20 119.6(4) . . ?
C22 C21 H21 120.2 . . ?
C22 C23 H23 120.4 . . ?
C23 C22 H22 119.5 . . ?
C23 C24 C25 120.8(4) . . ?
C23 C24 H24 119.6 . . ?
C24 C25 C20 119.7(3) . . ?
C24 C25 H25 120.1 . . ?
C24 C23 C22 119.3(3) . . ?
C24 C23 H23 120.3 . . ?
C25 C20 C21 119.5(3) . . ?
C25 C20 P 119.1(2) . . ?
C25 C24 H24 119.6 . . ?
C26 P C8 113.13(15) . . ?
C26 P C14 108.16(16) . . ?
C26 P C20 107.75(15) . . ?
C26 C27 H27 120.1 . . ?
C26 C31 H31 119.7 . . ?
C27 C26 C31 119.0(3) . . ?
C27 C26 P 121.8(3) . . ?
C27 C28 H28 119.9 . . ?
C28 C27 C26 119.8(4) . . ?
C28 C27 H27 120.1 . . ?
C29 C28 C27 120.2(4) . . ?
C29 C28 H28 119.9 . . ?
C28 C29 C30 121.4(4) . . ?
C28 C29 H29 119.3 . . ?
C29 C30 H30 120.5 . . ?
C30 C29 H29 119.3 . . ?
C30 C31 C26 120.5(4) . . ?
C30 C31 H31 119.7 . . ?
C31 C26 P 119.0(3) . . ?
C31 C30 C29 119.0(4) . . ?
C31 C30 H30 120.5 . . ?

loop_
_geom_bond_atom_site_label_1
_geom_bond_atom_site_label_2
_geom_bond_distance
_geom_bond_site_symmetry_2
_geom_bond_publ_flag
Ni N1A 1.846(7) . ?
Ni N2B 1.873(8) . ?
Ni N2A 1.870(8) . ?
Ni N1B 1.842(8) . ?
Ni N1B 1.289(6) 3_757 ?
Ni N1A 1.292(6) 3_757 ?
Ni Ni 1.698(2) 3_757 ?
N1A Ni 1.292(6) 3_757 ?
N1A C3A 1.448(8) . ?
N2A C2A 1.330(10) . ?
N2B C2B 1.295(13) . ?
O2A C2A 1.242(10) . ?
O2B C2B 1.205(10) . ?
C1 N1A 1.383(7) . ?
C1 N1B 1.426(8) 3_757 ?
C1 O1A 1.336(9) . ?
C1 O1B 1.363(9) 3_757 ?
C1 C2B 1.343(11) 3_757 ?
C1 C2A 1.376(10) . ?
C2B N2B 1.295(13) . ?
C3A C3B 1.3900 . ?
C3A C4AB 1.3900 . ?
C3B C4BA 1.3900 . ?
C3B N1B 1.455(9) . ?
C5B C5A 1.3900 . ?
C5A C4AB 1.3900 . ?
P C8 1.795(3) . ?
P C14 1.797(3) . ?
P C20 1.800(3) . ?
P C26 1.792(3) . ?
C8 C9 1.391(5) . ?
C8 C13 1.401(4) . ?
C9 C10 1.386(5) . ?
C9 H9 0.9300 . ?
C10 C11 1.383(5) . ?
C10 H10 0.9300 . ?
C11 H11 0.9300 . ?
C12 C11 1.381(6) . ?
C12 C13 1.370(5) . ?
C12 H12 0.9300 . ?
C13 H13 0.9300 . ?
C14 C15 1.378(5) . ?
C14 C19 1.398(5) . ?
C15 C16 1.394(5) . ?
C15 H15 0.9300 . ?
C16 C17 1.369(6) . ?
C16 H16 0.9300 . ?
C17 C18 1.372(6) . ?
C17 H17 0.9300 . ?
C18 H18 0.9300 . ?
C19 C18 1.378(6) . ?
C19 H19 0.9300 . ?
C20 C25 1.386(5) . ?
C20 C21 1.384(5) . ?
C21 C22 1.374(6) . ?
C21 H21 0.9300 . ?
C22 H22 0.9300 . ?
C23 C22 1.386(6) . ?
C23 H23 0.9300 . ?
C24 C23 1.355(6) . ?
C24 H24 0.9300 . ?
C25 C24 1.390(5) . ?
C25 H25 0.9300 . ?
C26 C27 1.387(5) . ?
C26 C31 1.395(5) . ?
C27 C28 1.388(5) . ?
C27 H27 0.9300 . ?
C28 C29 1.356(6) . ?
C28 H28 0.9300 . ?
C29 C30 1.372(7) . ?
C29 H29 0.9300 . ?
C30 H30 0.9300 . ?
C31 C30 1.386(6) . ?
C31 H31 0.9300 . ?

loop_
_cod_changelog_entry_id
_cod_changelog_entry_author
_cod_changelog_entry_date
_cod_changelog_entry_text
1 'Vaitkus, Antanas' 2023-12-04T10:43:59+02:00
;
 Corrected the x atomic coordinate of atom 'C3A' by changing it from
 '0.1.2178(6)' to '1.2178(6)'.
;
